data_1566881
loop_
_publ_author_name
'Han, Jianlei'
'Shi, Yonghong'
'Jin, Xue'
'Yang, Xuefeng'
'Duan, Pengfei'

_publ_section_title
;
 Regulating the Excited State Chirality to Fabricate
 High-Performance-Solid-State Circularly Polarized Luminescence Materials
;
_journal_name_full 'Chemical Science'
_journal_paper_doi 10.1039/D2SC01846B
_journal_year 2022
_chemical_absolute_configuration ad
_chemical_formula_moiety 'C51 H32 O4, C H4 O'
_chemical_formula_sum 'C52 H36 O5'
_chemical_formula_weight 740.81
_space_group_crystal_system orthorhombic
_space_group_IT_number 19
_space_group_name_Hall 'P 2ac 2ab'
_space_group_name_H-M_alt 'P 21 21 21'
_atom_sites_solution_hydrogens geom
_atom_sites_solution_primary dual
_audit_creation_date 2021-07-15
_audit_creation_method
;
Olex2 1.3
(compiled 2020.11.12 svn.r5f609507 for OlexSys, GUI svn.r6272)
;
_audit_update_record
;
2021-08-20 deposited with the CCDC.	2022-04-26 downloaded from the CCDC.
;
_cell_angle_alpha 90
_cell_angle_beta 90
_cell_angle_gamma 90
_cell_formula_units_Z 4
_cell_length_a 7.2123(2)
_cell_length_b 17.9092(4)
_cell_length_c 27.4926(5)
_cell_measurement_reflns_used 10059
_cell_measurement_temperature 169.99(16)
_cell_measurement_theta_max 75.0210
_cell_measurement_theta_min 3.1750
_cell_volume 3551.12(14)
_computing_cell_refinement 'CrysAlisPro 1.171.40.67a (Rigaku OD, 2019)'
_computing_data_collection 'CrysAlisPro 1.171.40.67a (Rigaku OD, 2019)'
_computing_data_reduction 'CrysAlisPro 1.171.40.67a (Rigaku OD, 2019)'
_computing_molecular_graphics 'Olex2 1.3 (Dolomanov et al., 2009)'
_computing_publication_material 'Olex2 1.3 (Dolomanov et al., 2009)'
_computing_structure_refinement 'SHELXL 2018/3 (Sheldrick, 2015)'
_computing_structure_solution 'SHELXT 2018/2 (Sheldrick, 2018)'
_diffrn_ambient_environment N~2~
_diffrn_ambient_temperature 169.99(16)
_diffrn_detector 'Hybrid Pixel Array Detector'
_diffrn_detector_area_resol_mean 10.0000
_diffrn_detector_type HyPix
_diffrn_measured_fraction_theta_full 0.999
_diffrn_measured_fraction_theta_max 0.966
_diffrn_measurement_details
;
List of Runs (angles in degrees, time in seconds):

  # Type    Start    End  Width  t~exp~   \w     \q     \k     \f   Frames
#--------------------------------------------------------------------------
  1  \w    -22.00  20.00   0.50    1.50    --  -47.45  19.00 -30.00   84
  2  \w    -59.00 -32.00   0.50    4.00    --  -99.00  63.00 -14.00   54
  3  \w    -53.00 -26.00   0.50    4.00    --  -99.00  61.00  60.00   54
  4  \w    -56.00 -28.00   0.50    4.00    --  -99.00  58.00 153.00   56
  5  \w   -116.00 -89.00   0.50    4.00    --  -99.00 -15.00 120.00   54
  6  \w   -125.00 -87.00   0.50    4.00    --  -99.00 -30.00  60.00   76
  7  \w   -100.00 -74.00   0.50    1.50    --  -47.45-125.00   0.00   52
  8  \w   -115.00 -76.00   0.50    4.00    --  -99.00-125.00   0.00   78
  9  \w   -116.00 -82.00   0.50    1.50    --  -47.45-125.00-180.00   68
 10  \w    -13.00  29.00   0.50    1.50    --   47.45 -19.00-120.00   84
 11  \w     31.00  57.00   0.50    4.00    --  103.25 -63.00-151.00   52
 12  \w     35.00  75.00   0.50    4.00    --  103.25 -61.00-120.00   80
 13  \w     42.00  68.00   0.50    4.00    --  103.25 -58.00  12.00   52
 14  \w     35.00  69.00   0.50    4.00    --  103.25-120.00 138.00   68
 15  \w     33.00  60.00   0.50    4.00    --  103.25 -61.00 150.00   54
 16  \w     32.00 119.00   0.50    1.50    --   47.45  58.00 153.00  174
 17  \w    -97.00 -26.00   0.50    4.00    --  -99.00  77.00-120.00  142
 18  \w   -167.00-134.00   0.50    4.00    --  -99.00 -15.00 120.00   66
 19  \w   -168.00-127.00   0.50    4.00    --  -99.00 -30.00  60.00   82
 20  \w   -164.00-135.00   0.50    4.00    --  -99.00-125.00   0.00   58
 21  \w     60.00 131.00   0.50    4.00    --  103.25 155.00  19.00  142
 22  \w     87.00 168.00   0.50    4.00    --  103.25  63.00 -14.00  162
;
_diffrn_measurement_device 'four-circle diffractometer'
_diffrn_measurement_device_type 'XtaLAB Synergy R, HyPix'
_diffrn_measurement_method '\w scans'
_diffrn_orient_matrix_type 'CrysAlisPro convention (1999,Acta A55,543-557)'
_diffrn_orient_matrix_UB_11 0.2118920000
_diffrn_orient_matrix_UB_12 0.0072599000
_diffrn_orient_matrix_UB_13 0.0051136000
_diffrn_orient_matrix_UB_21 -0.0003232000
_diffrn_orient_matrix_UB_22 -0.0628373000
_diffrn_orient_matrix_UB_23 0.0382470000
_diffrn_orient_matrix_UB_31 0.0265771000
_diffrn_orient_matrix_UB_32 -0.0583064000
_diffrn_orient_matrix_UB_33 -0.0406403000
_diffrn_radiation_monochromator mirror
_diffrn_radiation_probe x-ray
_diffrn_radiation_type 'Cu K\a'
_diffrn_radiation_wavelength 1.54184
_diffrn_reflns_av_R_equivalents 0.0404
_diffrn_reflns_av_unetI/netI 0.0391
_diffrn_reflns_Laue_measured_fraction_full 0.999
_diffrn_reflns_Laue_measured_fraction_max 0.966
_diffrn_reflns_limit_h_max 8
_diffrn_reflns_limit_h_min -9
_diffrn_reflns_limit_k_max 22
_diffrn_reflns_limit_k_min -22
_diffrn_reflns_limit_l_max 29
_diffrn_reflns_limit_l_min -34
_diffrn_reflns_number 21470
_diffrn_reflns_point_group_measured_fraction_full 0.996
_diffrn_reflns_point_group_measured_fraction_max 0.945
_diffrn_reflns_theta_full 67.684
_diffrn_reflns_theta_max 75.426
_diffrn_reflns_theta_min 2.945
_diffrn_source 'Rotating-anode X-ray tube'
_diffrn_source_type 'PhotonJet R (Cu) X-ray Source'
_exptl_absorpt_coefficient_mu 0.700
_exptl_absorpt_correction_T_max 1.00000
_exptl_absorpt_correction_T_min 0.67068
_exptl_absorpt_correction_type multi-scan
_exptl_absorpt_process_details
;
CrysAlisPro 1.171.40.67a (Rigaku Oxford Diffraction, 2019)
Empirical absorption correction using spherical harmonics,
 implemented in SCALE3 ABSPACK scaling algorithm.
;
_exptl_crystal_colour yellow
_exptl_crystal_colour_primary yellow
_exptl_crystal_density_diffrn 1.386
_exptl_crystal_description needle
_exptl_crystal_F_000 1552
_exptl_crystal_size_max 0.31
_exptl_crystal_size_mid 0.02
_exptl_crystal_size_min 0.01
_refine_diff_density_max 0.234
_refine_diff_density_min -0.225
_refine_diff_density_rms 0.047
_refine_ls_abs_structure_details
;
 Flack x determined using 2416 quotients [(I+)-(I-)]/[(I+)+(I-)]
 (Parsons, Flack and Wagner, Acta Cryst. B69 (2013) 249-259).
;
_refine_ls_abs_structure_Flack 0.07(11)
_refine_ls_extinction_method none
_refine_ls_goodness_of_fit_ref 1.045
_refine_ls_hydrogen_treatment constr
_refine_ls_matrix_type full
_refine_ls_number_parameters 516
_refine_ls_number_reflns 6941
_refine_ls_number_restraints 0
_refine_ls_restrained_S_all 1.045
_refine_ls_R_factor_all 0.0490
_refine_ls_R_factor_gt 0.0440
_refine_ls_shift/su_max 0.001
_refine_ls_shift/su_mean 0.000
_refine_ls_structure_factor_coef Fsqd
_refine_ls_weighting_details 'w=1/[\s^2^(Fo^2^)+(0.0871P)^2^+0.1286P] where P=(Fo^2^+2Fc^2^)/3'
_refine_ls_weighting_scheme calc
_refine_ls_wR_factor_gt 0.1189
_refine_ls_wR_factor_ref 0.1236
_reflns_Friedel_coverage 0.725
_reflns_Friedel_fraction_full 0.991
_reflns_Friedel_fraction_max 0.917
_reflns_number_gt 6239
_reflns_number_total 6941
_reflns_threshold_expression 'I > 2\s(I)'
_cod_data_source_file d2sc01846b5.cif
_cod_data_source_block tx5985
_cod_database_code 1566881
_shelx_shelxl_version_number 2018/3
_chemical_oxdiff_formula CHO
_shelx_space_group_comment
;
The symmetry employed for this shelxl refinement is uniquely defined
by the following loop, which should always be used as a source of
symmetry information in preference to the above space-group names.
They are only intended as comments.
;
_reflns_odcompleteness_completeness 99.97
_reflns_odcompleteness_iscentric 1
_reflns_odcompleteness_theta 66.97
_olex2_refinement_description
;
1. Fixed Uiso
 At 1.2 times of:
  All C(H) groups, All C(H,H) groups
 At 1.5 times of:
  All C(H,H,H) groups, All O(H) groups
2.a Secondary CH2 refined with riding coordinates:
 C2(H2A,H2B), C3(H3A,H3B), C10(H10A,H10B), C11(H11A,H11B)
2.b Aromatic/amide H refined with riding coordinates:
 C5(H5), C6(H6), C7(H7), C13(H13), C14(H14), C15(H15), C21(H21), C22(H22),
 C24(H24), C25(H25), C26(H26), C28(H28), C29(H29), C31(H31), C32(H32), C37(H37),
  C38(H38), C40(H40), C41(H41), C43(H43), C44(H44), C45(H45), C47(H47), C48(H48)
2.c Idealised Me refined as rotating group:
 C52(H52A,H52B,H52C)
2.d Idealised tetrahedral OH refined as rotating group:
 O5(H5A)
;
_olex2_submission_special_instructions 'No special instructions were received'
_oxdiff_exptl_absorpt_empirical_details
;
Empirical correction (ABSPACK) includes:
- Absorption correction using spherical harmonics
- Frame scaling
;
_oxdiff_exptl_absorpt_empirical_full_max 2.056
_oxdiff_exptl_absorpt_empirical_full_min 0.462

loop_
_space_group_symop_operation_xyz
'x, y, z'
'-x+1/2, -y, z+1/2'
'-x, y+1/2, -z+1/2'
'x+1/2, -y+1/2, -z'

loop_
_atom_site_label
_atom_site_type_symbol
_atom_site_fract_x
_atom_site_fract_y
_atom_site_fract_z
_atom_site_U_iso_or_equiv
_atom_site_adp_type
_atom_site_occupancy
_atom_site_site_symmetry_order
_atom_site_calc_flag
_atom_site_refinement_flags_posn
_atom_site_refinement_flags_adp
_atom_site_refinement_flags_occupancy
_atom_site_disorder_assembly
_atom_site_disorder_group
O1 O 0.2310(3) 0.38888(9) 0.44369(6) 0.0350(4) Uani 1 1 d . . . . .
O2 O 0.3284(3) 0.28245(11) 0.40885(7) 0.0482(5) Uani 1 1 d . . . . .
O3 O 0.2109(3) 0.53513(9) 0.51925(6) 0.0328(4) Uani 1 1 d . . . . .
O4 O 0.2644(3) 0.64590(10) 0.55466(7) 0.0429(5) Uani 1 1 d . . . . .
C1 C 0.5676(4) 0.45204(13) 0.49709(9) 0.0318(5) Uani 1 1 d . . . . .
C2 C 0.7157(4) 0.42566(15) 0.45978(10) 0.0403(6) Uani 1 1 d . . . . .
H2A H 0.820113 0.402746 0.476261 0.048 Uiso 1 1 calc R U . . .
H2B H 0.663023 0.389809 0.437231 0.048 Uiso 1 1 calc R U . . .
C3 C 0.7764(4) 0.49673(15) 0.43297(10) 0.0402(6) Uani 1 1 d . . . . .
H3A H 0.876516 0.521701 0.450010 0.048 Uiso 1 1 calc R U . . .
H3B H 0.815574 0.485685 0.399997 0.048 Uiso 1 1 calc R U . . .
C4 C 0.6022(4) 0.54314(14) 0.43340(9) 0.0354(6) Uani 1 1 d . . . . .
C5 C 0.5537(4) 0.60350(14) 0.40478(9) 0.0376(6) Uani 1 1 d . . . . .
H5 H 0.633325 0.620320 0.380535 0.045 Uiso 1 1 calc R U . . .
C6 C 0.3853(5) 0.63868(14) 0.41261(9) 0.0391(6) Uani 1 1 d . . . . .
H6 H 0.349746 0.677692 0.392329 0.047 Uiso 1 1 calc R U . . .
C7 C 0.2680(4) 0.61675(14) 0.45029(9) 0.0354(6) Uani 1 1 d . . . . .
H7 H 0.155924 0.641134 0.455590 0.043 Uiso 1 1 calc R U . . .
C8 C 0.3223(4) 0.55762(14) 0.47975(8) 0.0317(5) Uani 1 1 d . . . . .
C9 C 0.4848(4) 0.51877(13) 0.47067(8) 0.0304(5) Uani 1 1 d . . . . .
C10 C 0.6580(4) 0.47406(14) 0.54663(9) 0.0385(6) Uani 1 1 d . . . . .
H10A H 0.784285 0.491149 0.541843 0.046 Uiso 1 1 calc R U . . .
H10B H 0.587621 0.513441 0.562321 0.046 Uiso 1 1 calc R U . . .
C11 C 0.6545(4) 0.40244(15) 0.57741(10) 0.0410(6) Uani 1 1 d . . . . .
H11A H 0.765024 0.372683 0.572111 0.049 Uiso 1 1 calc R U . . .
H11B H 0.643610 0.413823 0.611786 0.049 Uiso 1 1 calc R U . . .
C12 C 0.4844(4) 0.36313(14) 0.55889(9) 0.0334(5) Uani 1 1 d . . . . .
C13 C 0.3791(4) 0.30802(15) 0.58097(9) 0.0368(6) Uani 1 1 d . . . . .
H13 H 0.412493 0.289766 0.611398 0.044 Uiso 1 1 calc R U . . .
C14 C 0.2237(4) 0.28022(14) 0.55748(9) 0.0367(6) Uani 1 1 d . . . . .
H14 H 0.151037 0.244139 0.572602 0.044 Uiso 1 1 calc R U . . .
C15 C 0.1757(4) 0.30600(14) 0.51136(10) 0.0364(6) Uani 1 1 d . . . . .
H15 H 0.072121 0.287025 0.495467 0.044 Uiso 1 1 calc R U . . .
C16 C 0.2844(4) 0.36032(13) 0.48943(9) 0.0324(5) Uani 1 1 d . . . . .
C17 C 0.4363(4) 0.39067(13) 0.51284(9) 0.0315(5) Uani 1 1 d . . . . .
C18 C 0.2608(4) 0.34333(13) 0.40461(9) 0.0320(5) Uani 1 1 d . . . . .
C19 C 0.2022(4) 0.38001(14) 0.35855(9) 0.0321(5) Uani 1 1 d . . . . .
C20 C 0.1629(4) 0.33714(14) 0.31635(9) 0.0321(5) Uani 1 1 d . . . . .
C21 C 0.1676(4) 0.25667(15) 0.31464(10) 0.0363(6) Uani 1 1 d . . . . .
H21 H 0.200842 0.230196 0.342407 0.044 Uiso 1 1 calc R U . . .
C22 C 0.1249(4) 0.21893(16) 0.27364(10) 0.0424(6) Uani 1 1 d . . . . .
H22 H 0.128413 0.167019 0.274036 0.051 Uiso 1 1 calc R U . . .
C23 C 0.0745(4) 0.25630(17) 0.22963(10) 0.0414(6) Uani 1 1 d . . . . .
C24 C 0.0370(5) 0.2175(2) 0.18632(11) 0.0518(8) Uani 1 1 d . . . . .
H24 H 0.044831 0.165646 0.185702 0.062 Uiso 1 1 calc R U . . .
C25 C -0.0115(5) 0.2560(2) 0.14459(11) 0.0594(10) Uani 1 1 d . . . . .
H25 H -0.035671 0.229856 0.116059 0.071 Uiso 1 1 calc R U . . .
C26 C -0.0242(5) 0.3324(2) 0.14491(11) 0.0527(8) Uani 1 1 d . . . . .
H26 H -0.059774 0.357159 0.116678 0.063 Uiso 1 1 calc R U . . .
C27 C 0.0151(4) 0.37396(19) 0.18672(10) 0.0431(7) Uani 1 1 d . . . . .
C28 C 0.0109(4) 0.45302(19) 0.18738(10) 0.0469(7) Uani 1 1 d . . . . .
H28 H -0.023577 0.478579 0.159359 0.056 Uiso 1 1 calc R U . . .
C29 C 0.0557(5) 0.49221(18) 0.22762(10) 0.0437(7) Uani 1 1 d . . . . .
H29 H 0.054345 0.544110 0.226628 0.052 Uiso 1 1 calc R U . . .
C30 C 0.1054(4) 0.45481(15) 0.27197(9) 0.0352(6) Uani 1 1 d . . . . .
C31 C 0.1492(4) 0.49468(15) 0.31441(9) 0.0377(6) Uani 1 1 d . . . . .
H31 H 0.148279 0.546602 0.313926 0.045 Uiso 1 1 calc R U . . .
C32 C 0.1936(4) 0.45769(14) 0.35673(9) 0.0358(6) Uani 1 1 d . . . . .
H32 H 0.218290 0.485129 0.384708 0.043 Uiso 1 1 calc R U . . .
C33 C 0.1119(4) 0.37570(15) 0.27289(9) 0.0323(5) Uani 1 1 d . . . . .
C34 C 0.0673(4) 0.33482(16) 0.22981(9) 0.0363(6) Uani 1 1 d . . . . .
C35 C 0.2014(4) 0.58403(13) 0.55723(8) 0.0310(5) Uani 1 1 d . . . . .
C36 C 0.1141(4) 0.54999(14) 0.60104(8) 0.0310(5) Uani 1 1 d . . . . .
C37 C 0.1091(4) 0.47197(14) 0.60441(9) 0.0338(5) Uani 1 1 d . . . . .
H37 H 0.145555 0.443402 0.577831 0.041 Uiso 1 1 calc R U . . .
C38 C 0.0514(4) 0.43669(15) 0.64624(9) 0.0360(6) Uani 1 1 d . . . . .
H38 H 0.047969 0.384812 0.647376 0.043 Uiso 1 1 calc R U . . .
C39 C -0.0022(4) 0.47809(15) 0.68707(9) 0.0344(6) Uani 1 1 d . . . . .
C40 C -0.0539(4) 0.44319(16) 0.73235(10) 0.0395(6) Uani 1 1 d . . . . .
H40 H -0.053763 0.391368 0.734493 0.047 Uiso 1 1 calc R U . . .
C41 C -0.1019(4) 0.48329(18) 0.77125(10) 0.0437(7) Uani 1 1 d . . . . .
H41 H -0.133134 0.458711 0.799900 0.052 Uiso 1 1 calc R U . . .
C42 C -0.1066(4) 0.56266(17) 0.77005(9) 0.0376(6) Uani 1 1 d . . . . .
C43 C -0.1545(4) 0.60599(18) 0.81032(10) 0.0446(7) Uani 1 1 d . . . . .
H43 H -0.183517 0.582323 0.839455 0.054 Uiso 1 1 calc R U . . .
C44 C -0.1602(4) 0.68283(19) 0.80815(10) 0.0449(7) Uani 1 1 d . . . . .
H44 H -0.194839 0.710181 0.835432 0.054 Uiso 1 1 calc R U . . .
C45 C -0.1145(4) 0.71939(17) 0.76541(10) 0.0410(6) Uani 1 1 d . . . . .
H45 H -0.118906 0.771243 0.764083 0.049 Uiso 1 1 calc R U . . .
C46 C -0.0615(4) 0.67856(16) 0.72407(9) 0.0338(5) Uani 1 1 d . . . . .
C47 C -0.0086(4) 0.71424(15) 0.67952(9) 0.0354(6) Uani 1 1 d . . . . .
H47 H -0.012629 0.766066 0.677635 0.042 Uiso 1 1 calc R U . . .
C48 C 0.0469(4) 0.67499(14) 0.64018(9) 0.0336(5) Uani 1 1 d . . . . .
H48 H 0.081212 0.700470 0.612117 0.040 Uiso 1 1 calc R U . . .
C49 C 0.0542(4) 0.59482(14) 0.64064(9) 0.0311(5) Uani 1 1 d . . . . .
C50 C -0.0034(4) 0.55746(14) 0.68426(9) 0.0306(5) Uani 1 1 d . . . . .
C51 C -0.0576(4) 0.60010(14) 0.72590(9) 0.0318(5) Uani 1 1 d . . . . .
O5 O -0.1234(5) 0.70791(15) 0.47665(12) 0.0823(9) Uani 1 1 d . . . . .
H5A H -0.152696 0.751705 0.472551 0.123 Uiso 1 1 calc R U . . .
C52 C -0.2218(6) 0.67885(18) 0.51575(13) 0.0560(8) Uani 1 1 d . . . . .
H52A H -0.351948 0.679591 0.508494 0.084 Uiso 1 1 calc R U . . .
H52B H -0.198398 0.708512 0.544186 0.084 Uiso 1 1 calc R U . . .
H52C H -0.182897 0.628379 0.521601 0.084 Uiso 1 1 calc R U . . .

loop_
_atom_site_aniso_label
_atom_site_aniso_U_11
_atom_site_aniso_U_22
_atom_site_aniso_U_33
_atom_site_aniso_U_23
_atom_site_aniso_U_13
_atom_site_aniso_U_12
O1 0.0466(11) 0.0315(8) 0.0269(8) -0.0010(7) -0.0052(8) 0.0003(8)
O2 0.0642(14) 0.0450(11) 0.0353(9) -0.0006(8) -0.0051(9) 0.0187(10)
O3 0.0413(9) 0.0303(8) 0.0268(8) 0.0006(6) 0.0046(7) -0.0010(8)
O4 0.0630(13) 0.0353(9) 0.0305(9) 0.0008(7) 0.0057(9) -0.0127(10)
C1 0.0363(13) 0.0272(12) 0.0319(12) 0.0002(9) -0.0028(10) -0.0018(10)
C2 0.0390(14) 0.0364(13) 0.0453(14) -0.0011(11) 0.0051(12) 0.0032(12)
C3 0.0430(15) 0.0401(14) 0.0375(13) -0.0022(11) 0.0045(12) -0.0016(12)
C4 0.0440(15) 0.0328(12) 0.0294(12) -0.0031(10) 0.0034(11) -0.0040(11)
C5 0.0498(16) 0.0337(13) 0.0292(12) 0.0013(10) 0.0064(11) -0.0055(12)
C6 0.0592(17) 0.0289(12) 0.0291(12) 0.0046(10) 0.0019(12) -0.0006(13)
C7 0.0468(15) 0.0306(11) 0.0290(11) 0.0008(9) 0.0017(11) 0.0023(11)
C8 0.0414(13) 0.0289(11) 0.0247(10) 0.0009(9) 0.0028(10) -0.0033(10)
C9 0.0385(13) 0.0268(11) 0.0258(10) -0.0008(9) -0.0011(10) -0.0026(10)
C10 0.0442(15) 0.0345(13) 0.0369(13) 0.0009(11) -0.0084(12) -0.0060(12)
C11 0.0477(16) 0.0380(14) 0.0373(13) 0.0039(11) -0.0087(12) -0.0005(12)
C12 0.0416(14) 0.0275(11) 0.0310(12) 0.0003(10) -0.0033(10) 0.0038(11)
C13 0.0466(15) 0.0337(13) 0.0300(12) 0.0049(10) -0.0014(11) 0.0031(12)
C14 0.0422(14) 0.0288(11) 0.0390(12) 0.0025(10) 0.0035(12) -0.0023(11)
C15 0.0405(14) 0.0317(12) 0.0368(12) -0.0018(10) -0.0028(11) -0.0032(11)
C16 0.0419(13) 0.0279(11) 0.0273(11) -0.0012(9) -0.0033(10) 0.0014(11)
C17 0.0398(14) 0.0260(11) 0.0288(11) -0.0011(9) -0.0014(11) 0.0017(10)
C18 0.0350(13) 0.0311(12) 0.0298(11) -0.0019(9) -0.0001(10) -0.0011(11)
C19 0.0355(13) 0.0322(12) 0.0287(11) -0.0008(9) 0.0028(10) 0.0028(11)
C20 0.0334(13) 0.0328(12) 0.0300(12) -0.0002(10) 0.0033(10) -0.0022(10)
C21 0.0393(14) 0.0343(13) 0.0353(12) 0.0020(10) 0.0043(11) -0.0016(11)
C22 0.0474(16) 0.0342(13) 0.0455(14) -0.0048(12) 0.0092(13) -0.0070(13)
C23 0.0389(15) 0.0488(16) 0.0365(13) -0.0080(12) 0.0068(12) -0.0092(13)
C24 0.0522(18) 0.0574(18) 0.0459(16) -0.0176(14) 0.0083(14) -0.0197(16)
C25 0.053(2) 0.092(3) 0.0325(15) -0.0166(16) 0.0027(13) -0.023(2)
C26 0.0466(17) 0.082(2) 0.0297(14) -0.0036(14) -0.0001(12) -0.0123(17)
C27 0.0345(14) 0.0646(19) 0.0301(13) 0.0006(12) 0.0033(10) -0.0035(14)
C28 0.0425(16) 0.066(2) 0.0320(13) 0.0154(13) 0.0034(12) 0.0069(14)
C29 0.0451(16) 0.0468(16) 0.0392(14) 0.0140(12) 0.0082(13) 0.0078(13)
C30 0.0367(14) 0.0367(13) 0.0323(12) 0.0053(10) 0.0063(11) 0.0042(11)
C31 0.0474(16) 0.0286(12) 0.0372(13) 0.0021(10) 0.0059(12) 0.0031(12)
C32 0.0402(14) 0.0338(13) 0.0333(12) -0.0047(10) 0.0040(11) 0.0008(11)
C33 0.0302(12) 0.0384(13) 0.0283(11) 0.0000(10) 0.0033(10) 0.0005(11)
C34 0.0346(13) 0.0466(15) 0.0277(12) -0.0014(10) 0.0038(10) -0.0042(12)
C35 0.0373(12) 0.0308(12) 0.0248(10) -0.0008(9) -0.0023(10) 0.0002(10)
C36 0.0360(13) 0.0302(12) 0.0267(11) 0.0011(9) -0.0031(10) -0.0017(10)
C37 0.0384(13) 0.0315(12) 0.0315(12) -0.0020(9) 0.0003(10) -0.0002(11)
C38 0.0425(14) 0.0280(12) 0.0376(13) 0.0032(10) -0.0021(11) -0.0017(11)
C39 0.0349(13) 0.0356(13) 0.0328(12) 0.0055(10) -0.0010(10) -0.0016(11)
C40 0.0418(15) 0.0337(13) 0.0430(14) 0.0127(11) -0.0009(12) -0.0024(12)
C41 0.0461(16) 0.0524(16) 0.0325(12) 0.0133(12) 0.0022(12) -0.0033(14)
C42 0.0360(14) 0.0484(15) 0.0283(12) 0.0028(11) -0.0017(10) -0.0032(12)
C43 0.0438(16) 0.0633(19) 0.0269(12) 0.0008(12) 0.0024(11) -0.0033(14)
C44 0.0432(16) 0.0617(18) 0.0297(12) -0.0105(13) 0.0003(11) 0.0005(14)
C45 0.0405(15) 0.0454(15) 0.0371(13) -0.0086(11) -0.0034(11) 0.0006(13)
C46 0.0318(13) 0.0405(14) 0.0292(12) -0.0034(10) -0.0034(10) 0.0015(11)
C47 0.0430(15) 0.0307(12) 0.0323(12) -0.0007(10) -0.0045(11) 0.0009(11)
C48 0.0399(14) 0.0319(12) 0.0292(12) 0.0036(10) -0.0015(10) 0.0000(11)
C49 0.0350(13) 0.0321(12) 0.0261(11) 0.0018(9) -0.0035(10) -0.0002(11)
C50 0.0310(12) 0.0337(12) 0.0271(11) 0.0032(9) -0.0034(9) -0.0004(10)
C51 0.0306(13) 0.0376(13) 0.0270(11) 0.0025(9) -0.0024(10) 0.0003(11)
O5 0.079(2) 0.0584(15) 0.109(2) 0.0328(15) 0.0319(18) 0.0221(14)
C52 0.065(2) 0.0475(17) 0.0555(17) 0.0002(14) -0.0038(17) -0.0038(16)

loop_
_atom_type_symbol
_atom_type_description
_atom_type_scat_dispersion_real
_atom_type_scat_dispersion_imag
_atom_type_scat_source
C C 0.0181 0.0091 'International Tables Vol C Tables 4.2.6.8 and 6.1.1.4'
H H 0.0000 0.0000 'International Tables Vol C Tables 4.2.6.8 and 6.1.1.4'
O O 0.0492 0.0322 'International Tables Vol C Tables 4.2.6.8 and 6.1.1.4'

loop_
_geom_angle_atom_site_label_1
_geom_angle_atom_site_label_2
_geom_angle_atom_site_label_3
_geom_angle
_geom_angle_site_symmetry_1
_geom_angle_site_symmetry_3
_geom_angle_publ_flag
C18 O1 C16 116.19(18) . . ?
C35 O3 C8 115.77(19) . . ?
C2 C1 C10 111.5(2) . . ?
C9 C1 C2 101.2(2) . . ?
C9 C1 C10 112.5(2) . . ?
C17 C1 C2 113.4(2) . . ?
C17 C1 C9 117.5(2) . . ?
C17 C1 C10 101.24(19) . . ?
C1 C2 H2A 110.7 . . ?
C1 C2 H2B 110.7 . . ?
H2A C2 H2B 108.8 . . ?
C3 C2 C1 105.1(2) . . ?
C3 C2 H2A 110.7 . . ?
C3 C2 H2B 110.7 . . ?
C2 C3 H3A 111.3 . . ?
C2 C3 H3B 111.3 . . ?
H3A C3 H3B 109.2 . . ?
C4 C3 C2 102.5(2) . . ?
C4 C3 H3A 111.3 . . ?
C4 C3 H3B 111.3 . . ?
C5 C4 C3 129.6(2) . . ?
C5 C4 C9 120.6(3) . . ?
C9 C4 C3 109.8(2) . . ?
C4 C5 H5 120.4 . . ?
C4 C5 C6 119.3(3) . . ?
C6 C5 H5 120.4 . . ?
C5 C6 H6 119.3 . . ?
C5 C6 C7 121.3(2) . . ?
C7 C6 H6 119.3 . . ?
C6 C7 H7 120.8 . . ?
C8 C7 C6 118.5(3) . . ?
C8 C7 H7 120.8 . . ?
C7 C8 O3 120.4(2) . . ?
C9 C8 O3 118.5(2) . . ?
C9 C8 C7 121.1(2) . . ?
C4 C9 C1 111.0(2) . . ?
C8 C9 C1 129.8(2) . . ?
C8 C9 C4 119.1(2) . . ?
C1 C10 H10A 110.7 . . ?
C1 C10 H10B 110.7 . . ?
H10A C10 H10B 108.8 . . ?
C11 C10 C1 105.2(2) . . ?
C11 C10 H10A 110.7 . . ?
C11 C10 H10B 110.7 . . ?
C10 C11 H11A 111.3 . . ?
C10 C11 H11B 111.3 . . ?
H11A C11 H11B 109.2 . . ?
C12 C11 C10 102.6(2) . . ?
C12 C11 H11A 111.3 . . ?
C12 C11 H11B 111.3 . . ?
C13 C12 C11 129.2(2) . . ?
C13 C12 C17 120.7(3) . . ?
C17 C12 C11 110.1(2) . . ?
C12 C13 H13 120.2 . . ?
C12 C13 C14 119.7(2) . . ?
C14 C13 H13 120.2 . . ?
C13 C14 H14 119.8 . . ?
C13 C14 C15 120.4(3) . . ?
C15 C14 H14 119.8 . . ?
C14 C15 H15 120.4 . . ?
C16 C15 C14 119.2(3) . . ?
C16 C15 H15 120.4 . . ?
C15 C16 O1 119.2(2) . . ?
C17 C16 O1 119.3(2) . . ?
C17 C16 C15 121.4(2) . . ?
C12 C17 C1 111.0(2) . . ?
C16 C17 C1 130.4(2) . . ?
C16 C17 C12 118.6(2) . . ?
O1 C18 C19 111.2(2) . . ?
O2 C18 O1 122.0(2) . . ?
O2 C18 C19 126.8(2) . . ?
C20 C19 C18 120.9(2) . . ?
C32 C19 C18 118.9(2) . . ?
C32 C19 C20 120.1(2) . . ?
C19 C20 C21 124.2(2) . . ?
C19 C20 C33 118.3(2) . . ?
C33 C20 C21 117.5(2) . . ?
C20 C21 H21 119.3 . . ?
C22 C21 C20 121.5(3) . . ?
C22 C21 H21 119.3 . . ?
C21 C22 H22 119.0 . . ?
C21 C22 C23 122.0(3) . . ?
C23 C22 H22 119.0 . . ?
C24 C23 C22 122.3(3) . . ?
C24 C23 C34 119.4(3) . . ?
C34 C23 C22 118.3(2) . . ?
C23 C24 H24 119.9 . . ?
C25 C24 C23 120.3(3) . . ?
C25 C24 H24 119.9 . . ?
C24 C25 H25 119.7 . . ?
C26 C25 C24 120.6(3) . . ?
C26 C25 H25 119.7 . . ?
C25 C26 H26 119.2 . . ?
C25 C26 C27 121.5(3) . . ?
C27 C26 H26 119.2 . . ?
C26 C27 C28 122.6(3) . . ?
C26 C27 C34 118.3(3) . . ?
C28 C27 C34 119.1(3) . . ?
C27 C28 H28 119.2 . . ?
C29 C28 C27 121.7(3) . . ?
C29 C28 H28 119.2 . . ?
C28 C29 H29 119.6 . . ?
C28 C29 C30 120.9(3) . . ?
C30 C29 H29 119.6 . . ?
C31 C30 C29 121.6(2) . . ?
C31 C30 C33 119.1(2) . . ?
C33 C30 C29 119.3(3) . . ?
C30 C31 H31 119.7 . . ?
C32 C31 C30 120.7(2) . . ?
C32 C31 H31 119.7 . . ?
C19 C32 H32 119.3 . . ?
C31 C32 C19 121.4(2) . . ?
C31 C32 H32 119.3 . . ?
C20 C33 C34 120.2(2) . . ?
C30 C33 C20 120.4(2) . . ?
C30 C33 C34 119.3(2) . . ?
C23 C34 C27 119.8(2) . . ?
C23 C34 C33 120.4(2) . . ?
C27 C34 C33 119.7(2) . . ?
O3 C35 C36 112.2(2) . . ?
O4 C35 O3 121.9(2) . . ?
O4 C35 C36 125.8(2) . . ?
C37 C36 C35 118.2(2) . . ?
C37 C36 C49 120.4(2) . . ?
C49 C36 C35 121.1(2) . . ?
C36 C37 H37 119.3 . . ?
C38 C37 C36 121.4(2) . . ?
C38 C37 H37 119.3 . . ?
C37 C38 H38 119.7 . . ?
C37 C38 C39 120.7(2) . . ?
C39 C38 H38 119.7 . . ?
C38 C39 C40 122.3(2) . . ?
C38 C39 C50 119.1(2) . . ?
C50 C39 C40 118.6(2) . . ?
C39 C40 H40 119.1 . . ?
C41 C40 C39 121.7(3) . . ?
C41 C40 H40 119.1 . . ?
C40 C41 H41 119.1 . . ?
C40 C41 C42 121.7(2) . . ?
C42 C41 H41 119.1 . . ?
C41 C42 C51 118.8(2) . . ?
C43 C42 C41 122.9(3) . . ?
C43 C42 C51 118.3(3) . . ?
C42 C43 H43 119.1 . . ?
C44 C43 C42 121.9(3) . . ?
C44 C43 H43 119.1 . . ?
C43 C44 H44 119.9 . . ?
C43 C44 C45 120.1(3) . . ?
C45 C44 H44 119.9 . . ?
C44 C45 H45 119.8 . . ?
C44 C45 C46 120.4(3) . . ?
C46 C45 H45 119.8 . . ?
C45 C46 C47 122.1(3) . . ?
C45 C46 C51 119.8(2) . . ?
C51 C46 C47 118.1(2) . . ?
C46 C47 H47 119.0 . . ?
C48 C47 C46 122.1(2) . . ?
C48 C47 H47 119.0 . . ?
C47 C48 H48 119.2 . . ?
C47 C48 C49 121.6(2) . . ?
C49 C48 H48 119.2 . . ?
C36 C49 C48 124.7(2) . . ?
C36 C49 C50 117.7(2) . . ?
C50 C49 C48 117.6(2) . . ?
C39 C50 C49 120.6(2) . . ?
C39 C50 C51 119.4(2) . . ?
C51 C50 C49 119.9(2) . . ?
C46 C51 C42 119.6(2) . . ?
C46 C51 C50 120.7(2) . . ?
C50 C51 C42 119.7(2) . . ?
C52 O5 H5A 109.5 . . ?
O5 C52 H52A 109.5 . . ?
O5 C52 H52B 109.5 . . ?
O5 C52 H52C 109.5 . . ?
H52A C52 H52B 109.5 . . ?
H52A C52 H52C 109.5 . . ?
H52B C52 H52C 109.5 . . ?

loop_
_geom_bond_atom_site_label_1
_geom_bond_atom_site_label_2
_geom_bond_distance
_geom_bond_site_symmetry_2
_geom_bond_publ_flag
O1 C16 1.411(3) . ?
O1 C18 1.366(3) . ?
O2 C18 1.200(3) . ?
O3 C8 1.410(3) . ?
O3 C35 1.364(3) . ?
O4 C35 1.200(3) . ?
C1 C2 1.554(4) . ?
C1 C9 1.520(3) . ?
C1 C10 1.561(3) . ?
C1 C17 1.514(4) . ?
C2 H2A 0.9700 . ?
C2 H2B 0.9700 . ?
C2 C3 1.535(4) . ?
C3 H3A 0.9700 . ?
C3 H3B 0.9700 . ?
C3 C4 1.507(4) . ?
C4 C5 1.382(4) . ?
C4 C9 1.399(4) . ?
C5 H5 0.9300 . ?
C5 C6 1.385(4) . ?
C6 H6 0.9300 . ?
C6 C7 1.394(4) . ?
C7 H7 0.9300 . ?
C7 C8 1.390(3) . ?
C8 C9 1.386(4) . ?
C10 H10A 0.9700 . ?
C10 H10B 0.9700 . ?
C10 C11 1.537(4) . ?
C11 H11A 0.9700 . ?
C11 H11B 0.9700 . ?
C11 C12 1.503(4) . ?
C12 C13 1.386(4) . ?
C12 C17 1.402(3) . ?
C13 H13 0.9300 . ?
C13 C14 1.386(4) . ?
C14 H14 0.9300 . ?
C14 C15 1.393(4) . ?
C15 H15 0.9300 . ?
C15 C16 1.387(4) . ?
C16 C17 1.382(4) . ?
C18 C19 1.488(3) . ?
C19 C20 1.420(3) . ?
C19 C32 1.394(4) . ?
C20 C21 1.442(4) . ?
C20 C33 1.428(4) . ?
C21 H21 0.9300 . ?
C21 C22 1.350(4) . ?
C22 H22 0.9300 . ?
C22 C23 1.430(4) . ?
C23 C24 1.405(4) . ?
C23 C34 1.407(4) . ?
C24 H24 0.9300 . ?
C24 C25 1.384(5) . ?
C25 H25 0.9300 . ?
C25 C26 1.371(5) . ?
C26 H26 0.9300 . ?
C26 C27 1.398(4) . ?
C27 C28 1.416(5) . ?
C27 C34 1.427(4) . ?
C28 H28 0.9300 . ?
C28 C29 1.349(5) . ?
C29 H29 0.9300 . ?
C29 C30 1.437(4) . ?
C30 C31 1.404(4) . ?
C30 C33 1.418(4) . ?
C31 H31 0.9300 . ?
C31 C32 1.377(4) . ?
C32 H32 0.9300 . ?
C33 C34 1.429(4) . ?
C35 C36 1.489(3) . ?
C36 C37 1.401(3) . ?
C36 C49 1.420(3) . ?
C37 H37 0.9300 . ?
C37 C38 1.376(4) . ?
C38 H38 0.9300 . ?
C38 C39 1.400(4) . ?
C39 C40 1.442(4) . ?
C39 C50 1.423(4) . ?
C40 H40 0.9300 . ?
C40 C41 1.334(4) . ?
C41 H41 0.9300 . ?
C41 C42 1.422(4) . ?
C42 C43 1.395(4) . ?
C42 C51 1.431(4) . ?
C43 H43 0.9300 . ?
C43 C44 1.378(5) . ?
C44 H44 0.9300 . ?
C44 C45 1.385(4) . ?
C45 H45 0.9300 . ?
C45 C46 1.404(4) . ?
C46 C47 1.433(4) . ?
C46 C51 1.406(4) . ?
C47 H47 0.9300 . ?
C47 C48 1.351(4) . ?
C48 H48 0.9300 . ?
C48 C49 1.437(3) . ?
C49 C50 1.435(3) . ?
C50 C51 1.431(4) . ?
O5 H5A 0.8200 . ?
O5 C52 1.389(4) . ?
C52 H52A 0.9600 . ?
C52 H52B 0.9600 . ?
C52 H52C 0.9600 . ?

loop_
_geom_hbond_atom_site_label_D
_geom_hbond_atom_site_label_H
_geom_hbond_atom_site_label_A
_geom_hbond_distance_DH
_geom_hbond_distance_HA
_geom_hbond_distance_DA
_geom_hbond_angle_DHA
_geom_hbond_site_symmetry_A
_geom_hbond_publ_flag
O5 H5A O4 0.82 2.07 2.872(3) 166.4 4_466 yes

loop_
_geom_torsion_atom_site_label_1
_geom_torsion_atom_site_label_2
_geom_torsion_atom_site_label_3
_geom_torsion_atom_site_label_4
_geom_torsion
_geom_torsion_site_symmetry_1
_geom_torsion_site_symmetry_2
_geom_torsion_site_symmetry_3
_geom_torsion_site_symmetry_4
_geom_torsion_publ_flag
O1 C16 C17 C1 -1.5(4) . . . . ?
O1 C16 C17 C12 178.2(2) . . . . ?
O1 C18 C19 C20 -159.3(2) . . . . ?
O1 C18 C19 C32 23.2(4) . . . . ?
O2 C18 C19 C20 21.7(5) . . . . ?
O2 C18 C19 C32 -155.7(3) . . . . ?
O3 C8 C9 C1 0.6(4) . . . . ?
O3 C8 C9 C4 -176.3(2) . . . . ?
O3 C35 C36 C37 20.0(3) . . . . ?
O3 C35 C36 C49 -166.2(2) . . . . ?
O4 C35 C36 C37 -157.1(3) . . . . ?
O4 C35 C36 C49 16.7(4) . . . . ?
C1 C2 C3 C4 -31.7(3) . . . . ?
C1 C10 C11 C12 -30.4(3) . . . . ?
C2 C1 C9 C4 -17.6(3) . . . . ?
C2 C1 C9 C8 165.3(3) . . . . ?
C2 C1 C10 C11 -91.6(3) . . . . ?
C2 C1 C17 C12 101.9(3) . . . . ?
C2 C1 C17 C16 -78.5(3) . . . . ?
C2 C3 C4 C5 -161.3(3) . . . . ?
C2 C3 C4 C9 21.3(3) . . . . ?
C3 C4 C5 C6 -178.7(3) . . . . ?
C3 C4 C9 C1 -2.2(3) . . . . ?
C3 C4 C9 C8 175.3(2) . . . . ?
C4 C5 C6 C7 3.2(4) . . . . ?
C5 C4 C9 C1 -179.8(2) . . . . ?
C5 C4 C9 C8 -2.4(4) . . . . ?
C5 C6 C7 C8 -0.9(4) . . . . ?
C6 C7 C8 O3 177.9(2) . . . . ?
C6 C7 C8 C9 -3.1(4) . . . . ?
C7 C8 C9 C1 -178.4(2) . . . . ?
C7 C8 C9 C4 4.7(4) . . . . ?
C8 O3 C35 O4 9.0(4) . . . . ?
C8 O3 C35 C36 -168.3(2) . . . . ?
C9 C1 C2 C3 30.1(3) . . . . ?
C9 C1 C10 C11 155.6(2) . . . . ?
C9 C1 C17 C12 -140.5(2) . . . . ?
C9 C1 C17 C16 39.2(4) . . . . ?
C9 C4 C5 C6 -1.5(4) . . . . ?
C10 C1 C2 C3 -89.7(3) . . . . ?
C10 C1 C9 C4 101.4(3) . . . . ?
C10 C1 C9 C8 -75.7(3) . . . . ?
C10 C1 C17 C12 -17.6(3) . . . . ?
C10 C1 C17 C16 162.0(3) . . . . ?
C10 C11 C12 C13 -159.3(3) . . . . ?
C10 C11 C12 C17 20.0(3) . . . . ?
C11 C12 C13 C14 178.7(3) . . . . ?
C11 C12 C17 C1 -1.3(3) . . . . ?
C11 C12 C17 C16 179.0(2) . . . . ?
C12 C13 C14 C15 1.6(4) . . . . ?
C13 C12 C17 C1 178.1(2) . . . . ?
C13 C12 C17 C16 -1.6(4) . . . . ?
C13 C14 C15 C16 -0.6(4) . . . . ?
C14 C15 C16 O1 -177.1(2) . . . . ?
C14 C15 C16 C17 -1.6(4) . . . . ?
C15 C16 C17 C1 -177.0(2) . . . . ?
C15 C16 C17 C12 2.7(4) . . . . ?
C16 O1 C18 O2 0.1(4) . . . . ?
C16 O1 C18 C19 -179.0(2) . . . . ?
C17 C1 C2 C3 156.8(2) . . . . ?
C17 C1 C9 C4 -141.6(2) . . . . ?
C17 C1 C9 C8 41.3(4) . . . . ?
C17 C1 C10 C11 29.4(3) . . . . ?
C17 C12 C13 C14 -0.5(4) . . . . ?
C18 O1 C16 C15 -75.0(3) . . . . ?
C18 O1 C16 C17 109.4(3) . . . . ?
C18 C19 C20 C21 2.8(4) . . . . ?
C18 C19 C20 C33 -178.4(2) . . . . ?
C18 C19 C32 C31 176.7(3) . . . . ?
C19 C20 C21 C22 178.5(3) . . . . ?
C19 C20 C33 C30 1.5(4) . . . . ?
C19 C20 C33 C34 -178.7(2) . . . . ?
C20 C19 C32 C31 -0.7(4) . . . . ?
C20 C21 C22 C23 0.6(5) . . . . ?
C20 C33 C34 C23 -0.5(4) . . . . ?
C20 C33 C34 C27 179.5(3) . . . . ?
C21 C20 C33 C30 -179.7(3) . . . . ?
C21 C20 C33 C34 0.1(4) . . . . ?
C21 C22 C23 C24 177.4(3) . . . . ?
C21 C22 C23 C34 -0.9(4) . . . . ?
C22 C23 C24 C25 179.9(3) . . . . ?
C22 C23 C34 C27 -179.1(3) . . . . ?
C22 C23 C34 C33 0.8(4) . . . . ?
C23 C24 C25 C26 -0.2(5) . . . . ?
C24 C23 C34 C27 2.5(4) . . . . ?
C24 C23 C34 C33 -177.6(3) . . . . ?
C24 C25 C26 C27 1.5(5) . . . . ?
C25 C26 C27 C28 177.1(3) . . . . ?
C25 C26 C27 C34 -0.7(5) . . . . ?
C26 C27 C28 C29 -177.6(3) . . . . ?
C26 C27 C34 C23 -1.3(4) . . . . ?
C26 C27 C34 C33 178.8(3) . . . . ?
C27 C28 C29 C30 -1.5(5) . . . . ?
C28 C27 C34 C23 -179.2(3) . . . . ?
C28 C27 C34 C33 0.9(4) . . . . ?
C28 C29 C30 C31 -178.9(3) . . . . ?
C28 C29 C30 C33 1.6(4) . . . . ?
C29 C30 C31 C32 178.9(3) . . . . ?
C29 C30 C33 C20 179.3(3) . . . . ?
C29 C30 C33 C34 -0.5(4) . . . . ?
C30 C31 C32 C19 2.0(4) . . . . ?
C30 C33 C34 C23 179.4(3) . . . . ?
C30 C33 C34 C27 -0.7(4) . . . . ?
C31 C30 C33 C20 -0.2(4) . . . . ?
C31 C30 C33 C34 180.0(3) . . . . ?
C32 C19 C20 C21 -179.8(3) . . . . ?
C32 C19 C20 C33 -1.1(4) . . . . ?
C33 C20 C21 C22 -0.2(4) . . . . ?
C33 C30 C31 C32 -1.6(4) . . . . ?
C34 C23 C24 C25 -1.8(5) . . . . ?
C34 C27 C28 C29 0.2(5) . . . . ?
C35 O3 C8 C7 -69.1(3) . . . . ?
C35 O3 C8 C9 111.9(2) . . . . ?
C35 C36 C37 C38 172.1(2) . . . . ?
C35 C36 C49 C48 8.9(4) . . . . ?
C35 C36 C49 C50 -171.1(2) . . . . ?
C36 C37 C38 C39 -0.8(4) . . . . ?
C36 C49 C50 C39 -0.8(4) . . . . ?
C36 C49 C50 C51 177.4(2) . . . . ?
C37 C36 C49 C48 -177.4(3) . . . . ?
C37 C36 C49 C50 2.5(4) . . . . ?
C37 C38 C39 C40 -176.6(3) . . . . ?
C37 C38 C39 C50 2.5(4) . . . . ?
C38 C39 C40 C41 178.9(3) . . . . ?
C38 C39 C50 C49 -1.6(4) . . . . ?
C38 C39 C50 C51 -179.8(2) . . . . ?
C39 C40 C41 C42 0.6(5) . . . . ?
C39 C50 C51 C42 1.1(4) . . . . ?
C39 C50 C51 C46 -179.5(2) . . . . ?
C40 C39 C50 C49 177.4(2) . . . . ?
C40 C39 C50 C51 -0.8(4) . . . . ?
C40 C41 C42 C43 -179.4(3) . . . . ?
C40 C41 C42 C51 -0.3(4) . . . . ?
C41 C42 C43 C44 -179.2(3) . . . . ?
C41 C42 C51 C46 180.0(3) . . . . ?
C41 C42 C51 C50 -0.6(4) . . . . ?
C42 C43 C44 C45 -1.1(5) . . . . ?
C43 C42 C51 C46 -0.9(4) . . . . ?
C43 C42 C51 C50 178.5(3) . . . . ?
C43 C44 C45 C46 -0.2(5) . . . . ?
C44 C45 C46 C47 -178.4(3) . . . . ?
C44 C45 C46 C51 1.0(4) . . . . ?
C45 C46 C47 C48 178.3(3) . . . . ?
C45 C46 C51 C42 -0.4(4) . . . . ?
C45 C46 C51 C50 -179.8(2) . . . . ?
C46 C47 C48 C49 0.7(4) . . . . ?
C47 C46 C51 C42 179.0(2) . . . . ?
C47 C46 C51 C50 -0.4(4) . . . . ?
C47 C48 C49 C36 -178.8(3) . . . . ?
C47 C48 C49 C50 1.2(4) . . . . ?
C48 C49 C50 C39 179.1(2) . . . . ?
C48 C49 C50 C51 -2.7(4) . . . . ?
C49 C36 C37 C38 -1.8(4) . . . . ?
C49 C50 C51 C42 -177.1(2) . . . . ?
C49 C50 C51 C46 2.3(4) . . . . ?
C50 C39 C40 C41 -0.1(4) . . . . ?
C51 C42 C43 C44 1.7(4) . . . . ?
C51 C46 C47 C48 -1.1(4) . . . . ?
